data_7712702
loop_
_publ_author_name
'Jiang, Ming'
'Pang, Jinhui'
'Jia, Xiaoying'
'Chu, Yong'
'Li, Wenjuan'
'Liang, Hong'
'Yang, Feng'

_publ_section_title
;
 Development of zinc(II) 2-pyridinecarboxaldehyde thiosemicarbazone
 complex with remarkable antitumor and antiangiogenic activities
;
_journal_name_full 'Dalton Transactions'
_journal_paper_doi 10.1039/D3DT00148B
_journal_year 2023
_chemical_formula_moiety 'C7 H8 Cl2 N4 S Zn'
_chemical_formula_sum 'C7 H8 Cl2 N4 S Zn'
_chemical_formula_weight 316.50
_space_group_crystal_system monoclinic
_space_group_IT_number 14
_space_group_name_Hall '-P 2yn'
_space_group_name_H-M_alt 'P 1 21/n 1'
_atom_sites_solution_hydrogens geom
_atom_sites_solution_primary iterative
_atom_sites_solution_secondary difmap
_audit_creation_date 2023-03-08
_audit_creation_method
;
Olex2 1.3
(compiled 2020.11.12 svn.r5f609507 for OlexSys, GUI svn.r6408)
;
_audit_update_record
;
2023-03-08 deposited with the CCDC.	2023-03-29 downloaded from the CCDC.
;
_cell_angle_alpha 90.00
_cell_angle_beta 93.392(3)
_cell_angle_gamma 90.00
_cell_formula_units_Z 4
_cell_length_a 7.4725(2)
_cell_length_b 13.9731(5)
_cell_length_c 10.8484(4)
_cell_measurement_reflns_used 2733
_cell_measurement_temperature 296.15
_cell_measurement_theta_max 28.2580
_cell_measurement_theta_min 3.9850
_cell_volume 1130.74(7)
_computing_cell_refinement 'CrysAlisPro 1.171.40.53 (Rigaku OD, 2019)'
_computing_data_collection 'CrysAlisPro 1.171.40.53 (Rigaku OD, 2019)'
_computing_data_reduction 'CrysAlisPro 1.171.40.53 (Rigaku OD, 2019)'
_computing_molecular_graphics 'Olex2 1.3 (Dolomanov et al., 2009)'
_computing_publication_material 'Olex2 1.3 (Dolomanov et al., 2009)'
_computing_structure_refinement 'XL  (Sheldrick, 2008)'
_computing_structure_solution 'olex2.solve 1.3 (Bourhis et al., 2015)'
_diffrn_ambient_temperature 296.15
_diffrn_detector 'CCD plate'
_diffrn_detector_area_resol_mean 15.9784
_diffrn_detector_type Eos
_diffrn_measured_fraction_theta_full 0.998
_diffrn_measured_fraction_theta_max 0.998
_diffrn_measurement_details
;
List of Runs (angles in degrees, time in seconds):

  # Type    Start    End  Width  t~exp~   \w     \q     \k     \f   Frames
#--------------------------------------------------------------------------
  1  \w    -55.00  62.00   1.00    2.33    --   17.93 -19.00 150.00  117
  2  \w    -20.00  60.00   1.00    2.33    --   17.93 -99.00 120.00   80
  3  \w    -12.00  88.00   1.00    2.33    --   17.93  77.00  30.00  100
  4  \w    -68.00 -34.00   1.00    2.33    --  -19.72 178.00 -30.00   34
;
_diffrn_measurement_device 'four-circle diffractometer'
_diffrn_measurement_device_type 'SuperNova, Single source at offset/far, Eos'
_diffrn_measurement_method '\w scans'
_diffrn_orient_matrix_type 'CrysAlisPro convention (1999,Acta A55,543-557)'
_diffrn_orient_matrix_UB_11 -0.0936137000
_diffrn_orient_matrix_UB_12 -0.0056946000
_diffrn_orient_matrix_UB_13 0.0050318000
_diffrn_orient_matrix_UB_21 0.0125883000
_diffrn_orient_matrix_UB_22 -0.0497345000
_diffrn_orient_matrix_UB_23 0.0102779000
_diffrn_orient_matrix_UB_31 0.0110376000
_diffrn_orient_matrix_UB_32 0.0083734000
_diffrn_orient_matrix_UB_33 0.0644924000
_diffrn_radiation_monochromator mirror
_diffrn_radiation_probe x-ray
_diffrn_radiation_type MoK\a
_diffrn_radiation_wavelength 0.71073
_diffrn_reflns_av_R_equivalents 0.0255
_diffrn_reflns_av_unetI/netI 0.0267
_diffrn_reflns_limit_h_max 8
_diffrn_reflns_limit_h_min -7
_diffrn_reflns_limit_k_max 16
_diffrn_reflns_limit_k_min -16
_diffrn_reflns_limit_l_max 12
_diffrn_reflns_limit_l_min -12
_diffrn_reflns_number 6245
_diffrn_reflns_theta_full 24.99
_diffrn_reflns_theta_max 24.99
_diffrn_reflns_theta_min 3.41
_diffrn_source 'micro-focus sealed X-ray tube'
_diffrn_source_type 'SuperNova (Mo) X-ray Source'
_exptl_absorpt_coefficient_mu 2.799
_exptl_absorpt_correction_T_max 1.00000
_exptl_absorpt_correction_T_min 0.48178
_exptl_absorpt_correction_type multi-scan
_exptl_absorpt_process_details
;
CrysAlisPro 1.171.40.53 (Rigaku Oxford Diffraction, 2019)
Empirical absorption correction using spherical harmonics,
 implemented in SCALE3 ABSPACK scaling algorithm.
;
_exptl_crystal_colour 'metallic yellowish yellow'
_exptl_crystal_colour_lustre metallic
_exptl_crystal_colour_modifier yellowish
_exptl_crystal_colour_primary yellow
_exptl_crystal_density_diffrn 1.859
_exptl_crystal_density_method 'not measured'
_exptl_crystal_description plate
_exptl_crystal_F_000 632
_exptl_crystal_preparation 'heated 343k'
_exptl_crystal_size_max 0.18
_exptl_crystal_size_mid 0.14
_exptl_crystal_size_min 0.12
_refine_diff_density_max 0.230
_refine_diff_density_min -0.345
_refine_diff_density_rms 0.075
_refine_ls_extinction_method none
_refine_ls_goodness_of_fit_ref 1.017
_refine_ls_hydrogen_treatment mixed
_refine_ls_matrix_type full
_refine_ls_number_parameters 136
_refine_ls_number_reflns 1986
_refine_ls_number_restraints 0
_refine_ls_restrained_S_all 1.017
_refine_ls_R_factor_all 0.0299
_refine_ls_R_factor_gt 0.0249
_refine_ls_shift/su_max 0.002
_refine_ls_shift/su_mean 0.000
_refine_ls_structure_factor_coef Fsqd
_refine_ls_weighting_details 'calc w=1/[\s^2^(Fo^2^)+(0.0389P)^2^+0.0000P] where P=(Fo^2^+2Fc^2^)/3'
_refine_ls_weighting_scheme calc
_refine_ls_wR_factor_gt 0.0650
_refine_ls_wR_factor_ref 0.0680
_reflns_number_gt 1747
_reflns_number_total 1986
_reflns_threshold_expression >2sigma(I)
_cod_data_source_file d3dt00148b2.cif
_cod_data_source_block pjh-zn-n
_cod_database_code 7712702
_reflns_odcompleteness_completeness 99.71
_reflns_odcompleteness_iscentric 1
_reflns_odcompleteness_theta 26.32
_olex2_refinement_description
;
1. Fixed Uiso
 At 1.2 times of:
  All C(H) groups, All N(H) groups, All N(H,H) groups
2.a Aromatic/amide H refined with riding coordinates:
 N3(H3), C5(H5), C10(H10), C11(H11), C12(H12), C22(H22)
2.b X=CH2 refined with riding coordinates:
 N4(H4A,H4B)
;
_olex2_submission_special_instructions 'No special instructions were received'
_oxdiff_exptl_absorpt_empirical_details
;
Empirical correction (ABSPACK) includes:
- Absorption correction using spherical harmonics
- Frame scaling
;
_oxdiff_exptl_absorpt_empirical_full_max 1.652
_oxdiff_exptl_absorpt_empirical_full_min 0.580

loop_
_space_group_symop_id
_space_group_symop_operation_xyz
1 'x, y, z'
2 '-x+1/2, y+1/2, -z+1/2'
3 '-x, -y, -z'
4 'x-1/2, -y-1/2, z-1/2'

loop_
_atom_site_label
_atom_site_type_symbol
_atom_site_fract_x
_atom_site_fract_y
_atom_site_fract_z
_atom_site_U_iso_or_equiv
_atom_site_adp_type
_atom_site_occupancy
_atom_site_symmetry_multiplicity
_atom_site_calc_flag
_atom_site_refinement_flags
_atom_site_disorder_assembly
_atom_site_disorder_group
Zn1 Zn 0.04300(3) 0.33713(2) 0.76433(2) 0.03288(12) Uani 1 1 d . . .
S2 S 0.08957(9) 0.16417(5) 0.74210(6) 0.04166(19) Uani 1 1 d . . .
Cl2 Cl -0.06833(8) 0.35848(5) 0.95516(5) 0.04223(18) Uani 1 1 d . . .
Cl1 Cl 0.34299(8) 0.37584(5) 0.78046(6) 0.04864(19) Uani 1 1 d . . .
C1 C -0.1917(3) 0.45916(18) 0.59335(19) 0.0321(5) Uani 1 1 d . . .
N2 N -0.1643(2) 0.29532(15) 0.62216(15) 0.0309(4) Uani 1 1 d . . .
N3 N -0.2028(3) 0.20207(16) 0.59921(17) 0.0371(5) Uani 1 1 d . . .
H3 H -0.2966 0.1860 0.5541 0.045 Uiso 1 1 calc R . .
N4 N -0.1289(3) 0.04524(16) 0.61987(17) 0.0434(5) Uani 1 1 d . . .
H4A H -0.2214 0.0323 0.5718 0.052 Uiso 1 1 calc R . .
H4B H -0.0615 -0.0003 0.6491 0.052 Uiso 1 1 calc R . .
C5 C -0.2503(3) 0.36200(18) 0.5653(2) 0.0356(6) Uani 1 1 d . . .
H5 H -0.3457 0.3493 0.5087 0.043 Uiso 1 1 calc R . .
N1 N -0.0601(2) 0.46716(14) 0.68384(16) 0.0318(4) Uani 1 1 d . . .
C7 C -0.0904(3) 0.13487(18) 0.64881(19) 0.0313(5) Uani 1 1 d . . .
C10 C -0.0664(4) 0.6360(2) 0.6571(2) 0.0463(7) Uani 1 1 d . . .
H10 H -0.0233 0.6958 0.6820 0.056 Uiso 1 1 calc R . .
C11 C -0.0014(3) 0.5539(2) 0.7145(2) 0.0415(6) Uani 1 1 d . . .
H11 H 0.0877 0.5598 0.7776 0.050 Uiso 1 1 calc R . .
C12 C -0.2601(3) 0.5382(2) 0.5308(2) 0.0435(6) Uani 1 1 d . . .
H12 H -0.3488 0.5310 0.4676 0.052 Uiso 1 1 calc R . .
C22 C -0.1966(3) 0.6275(2) 0.5622(2) 0.0477(7) Uani 1 1 d . . .
H22 H -0.2406 0.6815 0.5203 0.057 Uiso 1 1 calc R . .

loop_
_atom_site_aniso_label
_atom_site_aniso_U_11
_atom_site_aniso_U_22
_atom_site_aniso_U_33
_atom_site_aniso_U_23
_atom_site_aniso_U_13
_atom_site_aniso_U_12
Zn1 0.03438(19) 0.0312(2) 0.03196(19) 0.00056(11) -0.00686(12) -0.00184(11)
S2 0.0365(3) 0.0327(4) 0.0539(4) -0.0063(3) -0.0128(3) 0.0034(3)
Cl2 0.0480(4) 0.0447(4) 0.0334(3) 0.0000(3) -0.0023(3) 0.0062(3)
Cl1 0.0353(3) 0.0388(4) 0.0701(5) 0.0065(3) -0.0112(3) -0.0071(3)
C1 0.0299(11) 0.0350(15) 0.0317(12) 0.0018(10) 0.0042(9) 0.0036(10)
N2 0.0346(10) 0.0285(12) 0.0291(10) -0.0004(8) -0.0024(8) 0.0001(9)
N3 0.0379(11) 0.0312(13) 0.0408(11) -0.0042(9) -0.0114(9) -0.0046(10)
N4 0.0462(12) 0.0325(14) 0.0503(13) -0.0072(10) -0.0084(10) -0.0001(10)
C5 0.0349(12) 0.0386(16) 0.0324(13) 0.0018(11) -0.0066(10) 0.0009(11)
N1 0.0313(10) 0.0328(12) 0.0312(10) 0.0008(9) 0.0002(8) -0.0007(9)
C7 0.0339(12) 0.0306(14) 0.0296(12) -0.0030(10) 0.0042(9) -0.0003(11)
C10 0.0518(16) 0.0316(16) 0.0575(17) -0.0016(12) 0.0195(13) 0.0004(13)
C11 0.0413(13) 0.0368(17) 0.0466(14) -0.0026(12) 0.0045(11) -0.0072(12)
C12 0.0428(14) 0.0432(17) 0.0445(14) 0.0107(12) 0.0026(11) 0.0107(13)
C22 0.0512(15) 0.0344(17) 0.0591(17) 0.0137(13) 0.0157(13) 0.0112(13)

loop_
_atom_type_symbol
_atom_type_description
_atom_type_scat_dispersion_real
_atom_type_scat_dispersion_imag
_atom_type_scat_source
C C 0.0033 0.0016 'International Tables Vol C Tables 4.2.6.8 and 6.1.1.4'
H H 0.0000 0.0000 'International Tables Vol C Tables 4.2.6.8 and 6.1.1.4'
Cl Cl 0.1484 0.1585 'International Tables Vol C Tables 4.2.6.8 and 6.1.1.4'
N N 0.0061 0.0033 'International Tables Vol C Tables 4.2.6.8 and 6.1.1.4'
S S 0.1246 0.1234 'International Tables Vol C Tables 4.2.6.8 and 6.1.1.4'
Zn Zn 0.2839 1.4301 'International Tables Vol C Tables 4.2.6.8 and 6.1.1.4'

loop_
_geom_angle_atom_site_label_1
_geom_angle_atom_site_label_2
_geom_angle_atom_site_label_3
_geom_angle
_geom_angle_site_symmetry_1
_geom_angle_site_symmetry_3
_geom_angle_publ_flag
Cl2 Zn1 S2 106.11(3) . . ?
Cl2 Zn1 Cl1 107.70(3) . . ?
Cl1 Zn1 S2 95.49(3) . . ?
N2 Zn1 S2 76.57(6) . . ?
N2 Zn1 Cl2 112.90(5) . . ?
N2 Zn1 Cl1 139.28(5) . . ?
N1 Zn1 S2 147.72(5) . . ?
N1 Zn1 Cl2 96.70(5) . . ?
N1 Zn1 Cl1 99.03(5) . . ?
N1 Zn1 N2 73.60(7) . . ?
C7 S2 Zn1 100.68(9) . . ?
N1 C1 C5 115.2(2) . . ?
N1 C1 C12 121.6(2) . . ?
C12 C1 C5 123.2(2) . . ?
N3 N2 Zn1 121.18(14) . . ?
C5 N2 Zn1 117.44(17) . . ?
C5 N2 N3 121.34(19) . . ?
N2 N3 H3 120.8 . . ?
C7 N3 N2 118.39(19) . . ?
C7 N3 H3 120.8 . . ?
H4A N4 H4B 120.0 . . ?
C7 N4 H4A 120.0 . . ?
C7 N4 H4B 120.0 . . ?
C1 C5 H5 121.8 . . ?
N2 C5 C1 116.5(2) . . ?
N2 C5 H5 121.8 . . ?
C1 N1 Zn1 117.06(15) . . ?
C11 N1 Zn1 124.66(16) . . ?
C11 N1 C1 118.3(2) . . ?
N3 C7 S2 121.73(19) . . ?
N4 C7 S2 121.92(19) . . ?
N4 C7 N3 116.4(2) . . ?
C11 C10 H10 120.7 . . ?
C11 C10 C22 118.7(3) . . ?
C22 C10 H10 120.7 . . ?
N1 C11 C10 123.0(2) . . ?
N1 C11 H11 118.5 . . ?
C10 C11 H11 118.5 . . ?
C1 C12 H12 120.2 . . ?
C22 C12 C1 119.6(2) . . ?
C22 C12 H12 120.2 . . ?
C10 C22 H22 120.6 . . ?
C12 C22 C10 118.8(2) . . ?
C12 C22 H22 120.6 . . ?

loop_
_geom_bond_atom_site_label_1
_geom_bond_atom_site_label_2
_geom_bond_distance
_geom_bond_site_symmetry_2
_geom_bond_publ_flag
Zn1 S2 2.4556(7) . ?
Zn1 Cl2 2.2958(6) . ?
Zn1 Cl1 2.3026(6) . ?
Zn1 N2 2.1993(18) . ?
Zn1 N1 2.1396(19) . ?
S2 C7 1.685(2) . ?
C1 C5 1.453(3) . ?
C1 N1 1.353(3) . ?
C1 C12 1.379(3) . ?
N2 N3 1.354(3) . ?
N2 C5 1.271(3) . ?
N3 H3 0.8600 . ?
N3 C7 1.350(3) . ?
N4 H4A 0.8600 . ?
N4 H4B 0.8600 . ?
N4 C7 1.319(3) . ?
C5 H5 0.9300 . ?
N1 C11 1.325(3) . ?
C10 H10 0.9300 . ?
C10 C11 1.379(4) . ?
C10 C22 1.380(4) . ?
C11 H11 0.9300 . ?
C12 H12 0.9300 . ?
C12 C22 1.371(4) . ?
C22 H22 0.9300 . ?

loop_
_geom_torsion_atom_site_label_1
_geom_torsion_atom_site_label_2
_geom_torsion_atom_site_label_3
_geom_torsion_atom_site_label_4
_geom_torsion
_geom_torsion_site_symmetry_1
_geom_torsion_site_symmetry_2
_geom_torsion_site_symmetry_3
_geom_torsion_site_symmetry_4
_geom_torsion_publ_flag
Zn1 S2 C7 N3 6.01(19) . . . . ?
Zn1 S2 C7 N4 -174.25(17) . . . . ?
Zn1 N2 N3 C7 -11.9(2) . . . . ?
Zn1 N2 C5 C1 5.0(3) . . . . ?
Zn1 N1 C11 C10 177.34(17) . . . . ?
S2 Zn1 N2 N3 11.70(14) . . . . ?
S2 Zn1 N2 C5 -170.50(17) . . . . ?
S2 Zn1 N1 C1 23.6(2) . . . . ?
S2 Zn1 N1 C11 -154.85(14) . . . . ?
Cl2 Zn1 S2 C7 102.40(8) . . . . ?
Cl2 Zn1 N2 N3 -90.36(15) . . . . ?
Cl2 Zn1 N2 C5 87.44(16) . . . . ?
Cl2 Zn1 N1 C1 -111.59(14) . . . . ?
Cl2 Zn1 N1 C11 70.00(17) . . . . ?
Cl1 Zn1 S2 C7 -147.38(8) . . . . ?
Cl1 Zn1 N2 N3 94.42(16) . . . . ?
Cl1 Zn1 N2 C5 -87.78(18) . . . . ?
Cl1 Zn1 N1 C1 139.22(14) . . . . ?
Cl1 Zn1 N1 C11 -39.19(18) . . . . ?
C1 N1 C11 C10 -1.1(3) . . . . ?
C1 C12 C22 C10 -0.6(4) . . . . ?
N2 Zn1 S2 C7 -7.93(9) . . . . ?
N2 Zn1 N1 C1 0.36(14) . . . . ?
N2 Zn1 N1 C11 -178.05(19) . . . . ?
N2 N3 C7 S2 2.5(3) . . . . ?
N2 N3 C7 N4 -177.23(19) . . . . ?
N3 N2 C5 C1 -177.23(19) . . . . ?
C5 C1 N1 Zn1 1.9(2) . . . . ?
C5 C1 N1 C11 -179.56(19) . . . . ?
C5 C1 C12 C22 -179.5(2) . . . . ?
C5 N2 N3 C7 170.4(2) . . . . ?
N1 Zn1 S2 C7 -30.79(13) . . . . ?
N1 Zn1 N2 N3 179.20(16) . . . . ?
N1 Zn1 N2 C5 -3.00(16) . . . . ?
N1 C1 C5 N2 -4.6(3) . . . . ?
N1 C1 C12 C22 -1.4(3) . . . . ?
C11 C10 C22 C12 1.8(4) . . . . ?
C12 C1 C5 N2 173.6(2) . . . . ?
C12 C1 N1 Zn1 -176.26(16) . . . . ?
C12 C1 N1 C11 2.3(3) . . . . ?
C22 C10 C11 N1 -1.0(4) . . . . ?
